data_4026841
loop_
_publ_author_name
'Xianyou Peng'
'Peijun Li'
'Yian Shi'

_publ_section_title
;
 Synthesis of (+)-Ambrisentan via Chiral Ketone-Catalyzed Asymmetric
 Epoxidation
;
_journal_name_full 'Journal of Organic Chemistry'
_journal_page_first 701
_journal_page_last 703
_journal_paper_doi 10.1021/jo201927m
_journal_volume 77
_journal_year 2012
_chemical_absolute_configuration rmad
_chemical_formula_moiety 'C22 H22 N2 O4, C H2 Cl2'
_chemical_formula_sum 'C23 H24 Cl2 N2 O4'
_chemical_formula_weight 463.34
_chemical_name_systematic
; 
 ? 
;
_space_group_IT_number 19
_symmetry_cell_setting orthorhombic
_symmetry_space_group_name_Hall 'P 2ac 2ab'
_symmetry_space_group_name_H-M 'P 21 21 21'
_atom_sites_solution_hydrogens geom
_atom_sites_solution_primary direct
_atom_sites_solution_secondary difmap
_audit_creation_method SHELXL-97
_cell_angle_alpha 90.00
_cell_angle_beta 90.00
_cell_angle_gamma 90.00
_cell_formula_units_Z 4
_cell_length_a 6.9590(15)
_cell_length_b 17.159(3)
_cell_length_c 19.174(4)
_cell_measurement_reflns_used 6007
_cell_measurement_temperature 173(2)
_cell_measurement_theta_max 26.36
_cell_measurement_theta_min 1.59
_cell_volume 2289.6(8)
_computing_cell_refinement 'CrystalClear (Rigaku Inc., 2007)'
_computing_data_collection 'CrystalClear (Rigaku Inc., 2007)'
_computing_data_reduction 'CrystalClear (Rigaku Inc., 2007)'
_computing_molecular_graphics 'XP in Siemens SHELXTL (Sheldrick, 1994)'
_computing_publication_material 'SHELX97 (Sheldrick, 1997)'
_computing_structure_refinement 'SHELXL-97 (Sheldrick, 1997)'
_computing_structure_solution 'SHELXS-97 (Sheldrick, 1990)'
_diffrn_ambient_temperature 173(2)
_diffrn_measured_fraction_theta_full 0.997
_diffrn_measured_fraction_theta_max 0.997
_diffrn_measurement_device_type 'Saturn724+ CCD'
_diffrn_measurement_method '\w scans at fixed \c = 45\%'
_diffrn_radiation_monochromator graphite
_diffrn_radiation_source 'sealed tube'
_diffrn_radiation_type MoK\a
_diffrn_radiation_wavelength 0.71073
_diffrn_reflns_av_R_equivalents 0.0361
_diffrn_reflns_av_sigmaI/netI 0.0651
_diffrn_reflns_limit_h_max 8
_diffrn_reflns_limit_h_min -8
_diffrn_reflns_limit_k_max 21
_diffrn_reflns_limit_k_min -14
_diffrn_reflns_limit_l_max 23
_diffrn_reflns_limit_l_min -16
_diffrn_reflns_number 8103
_diffrn_reflns_theta_full 26.37
_diffrn_reflns_theta_max 26.37
_diffrn_reflns_theta_min 3.11
_exptl_absorpt_coefficient_mu 0.315
_exptl_absorpt_correction_T_max 0.9752
_exptl_absorpt_correction_T_min 0.9367
_exptl_absorpt_correction_type multi-scan
_exptl_absorpt_process_details 'CrystalClear (Rigaku Inc., 2007)'
_exptl_crystal_colour colorless
_exptl_crystal_density_diffrn 1.344
_exptl_crystal_description rod
_exptl_crystal_F_000 968
_exptl_crystal_size_max 0.21
_exptl_crystal_size_mid 0.17
_exptl_crystal_size_min 0.08
_refine_diff_density_max 0.246
_refine_diff_density_min -0.315
_refine_diff_density_rms 0.048
_refine_ls_abs_structure_details 'Flack H D (1983), Acta Cryst. A39, 876-881'
_refine_ls_abs_structure_Flack 0.03(12)
_refine_ls_extinction_method none
_refine_ls_goodness_of_fit_ref 1.119
_refine_ls_hydrogen_treatment constr
_refine_ls_matrix_type full
_refine_ls_number_parameters 294
_refine_ls_number_reflns 4646
_refine_ls_number_restraints 20
_refine_ls_restrained_S_all 1.137
_refine_ls_R_factor_all 0.0817
_refine_ls_R_factor_gt 0.0690
_refine_ls_shift/su_max 0.000
_refine_ls_shift/su_mean 0.000
_refine_ls_structure_factor_coef Fsqd
_refine_ls_weighting_details 'calc w=1/[\s^2^(Fo^2^)+(0.0190P)^2^+1.5554P] where P=(Fo^2^+2Fc^2^)/3'
_refine_ls_weighting_scheme calc
_refine_ls_wR_factor_gt 0.1113
_refine_ls_wR_factor_ref 0.1180
_reflns_number_gt 3925
_reflns_number_total 4646
_reflns_threshold_expression >2sigma(I)
_cod_data_source_file jo201927m_si_001.cif
_cod_data_source_block sa1418
_cod_database_code 4026841

loop_
_symmetry_equiv_pos_as_xyz
'x, y, z'
'-x+1/2, -y, z+1/2'
'-x, y+1/2, -z+1/2'
'x+1/2, -y+1/2, -z'

loop_
_atom_site_label
_atom_site_type_symbol
_atom_site_fract_x
_atom_site_fract_y
_atom_site_fract_z
_atom_site_U_iso_or_equiv
_atom_site_adp_type
_atom_site_occupancy
_atom_site_symmetry_multiplicity
_atom_site_calc_flag
_atom_site_refinement_flags
_atom_site_disorder_assembly
_atom_site_disorder_group
Cl1 Cl 1.1588(5) 0.81513(19) 0.7644(4) 0.0880(16) Uani 0.622(11) 1 d PDU A 1
Cl1' Cl 1.0890(14) 0.8203(3) 0.8116(6) 0.095(4) Uani 0.378(11) 1 d PDU A 2
Cl2 Cl 0.7827(3) 0.73274(8) 0.76811(8) 0.0931(5) Uani 1 1 d D A .
O1 O 0.4919(3) 0.51756(12) 0.96377(11) 0.0250(5) Uani 1 1 d . . .
O2 O 0.6511(4) 0.53622(16) 0.82403(13) 0.0395(6) Uani 1 1 d . . .
H2 H 0.7307 0.5164 0.7963 0.059 Uiso 1 1 calc R . .
O3 O 0.4472(4) 0.44739(14) 0.77918(12) 0.0362(6) Uani 1 1 d . . .
O4 O 0.1416(3) 0.53333(13) 0.82527(11) 0.0277(5) Uani 1 1 d . . .
N1 N -0.0490(4) 0.52989(15) 0.73178(13) 0.0253(6) Uani 1 1 d . . .
N2 N 0.2468(4) 0.59976(15) 0.72837(13) 0.0272(6) Uani 1 1 d . . .
C1 C 0.3045(5) 0.52504(18) 0.93357(16) 0.0238(7) Uani 1 1 d . . .
C2 C 0.2152(5) 0.44346(18) 0.93731(15) 0.0229(7) Uani 1 1 d . . .
C3 C 0.3334(5) 0.37739(18) 0.93351(15) 0.0268(7) Uani 1 1 d . . .
H3 H 0.4690 0.3832 0.9310 0.032 Uiso 1 1 calc R . .
C4 C 0.2526(6) 0.30376(19) 0.93338(17) 0.0332(8) Uani 1 1 d . . .
H4 H 0.3335 0.2593 0.9304 0.040 Uiso 1 1 calc R . .
C5 C 0.0557(6) 0.29402(19) 0.93753(18) 0.0333(9) Uani 1 1 d . . .
H5 H 0.0011 0.2433 0.9378 0.040 Uiso 1 1 calc R . .
C6 C -0.0612(5) 0.3596(2) 0.94132(19) 0.0352(9) Uani 1 1 d . . .
H6 H -0.1967 0.3536 0.9442 0.042 Uiso 1 1 calc R . .
C7 C 0.0176(5) 0.43335(18) 0.94096(17) 0.0279(7) Uani 1 1 d . . .
H7 H -0.0641 0.4776 0.9432 0.033 Uiso 1 1 calc R . .
C8 C 0.1869(5) 0.58525(18) 0.97429(16) 0.0236(7) Uani 1 1 d . . .
C9 C 0.1746(5) 0.57629(19) 1.04693(17) 0.0296(8) Uani 1 1 d . . .
H9 H 0.2342 0.5327 1.0685 0.036 Uiso 1 1 calc R . .
C10 C 0.0775(6) 0.6297(2) 1.08761(18) 0.0351(9) Uani 1 1 d . . .
H10 H 0.0731 0.6230 1.1368 0.042 Uiso 1 1 calc R . .
C11 C -0.0138(6) 0.6932(2) 1.0573(2) 0.0364(9) Uani 1 1 d . . .
H11 H -0.0812 0.7299 1.0852 0.044 Uiso 1 1 calc R . .
C12 C -0.0045(5) 0.70188(19) 0.9856(2) 0.0353(9) Uani 1 1 d . . .
H12 H -0.0668 0.7450 0.9642 0.042 Uiso 1 1 calc R . .
C13 C 0.0939(5) 0.64889(17) 0.94458(18) 0.0282(8) Uani 1 1 d . . .
H13 H 0.0979 0.6560 0.8955 0.034 Uiso 1 1 calc R . .
C14 C 0.5969(5) 0.58875(18) 0.97471(18) 0.0312(8) Uani 1 1 d . . .
H14A H 0.5925 0.6204 0.9322 0.047 Uiso 1 1 calc R . .
H14B H 0.7309 0.5765 0.9860 0.047 Uiso 1 1 calc R . .
H14C H 0.5390 0.6178 1.0133 0.047 Uiso 1 1 calc R . .
C15 C 0.3246(5) 0.5489(2) 0.85499(16) 0.0268(7) Uani 1 1 d . . .
H15 H 0.3525 0.6060 0.8517 0.032 Uiso 1 1 calc R . .
C16 C 0.4809(5) 0.5027(2) 0.81531(16) 0.0259(7) Uani 1 1 d . . .
C17 C 0.1151(5) 0.55616(19) 0.75841(16) 0.0248(7) Uani 1 1 d . . .
C18 C -0.0800(5) 0.54822(19) 0.66406(17) 0.0282(8) Uani 1 1 d . . .
C19 C 0.0516(5) 0.59229(19) 0.62733(17) 0.0301(8) Uani 1 1 d . . .
H19 H 0.0310 0.6043 0.5795 0.036 Uiso 1 1 calc R . .
C20 C 0.2130(5) 0.61849(19) 0.66138(17) 0.0288(8) Uani 1 1 d . . .
C21 C -0.2610(6) 0.5173(2) 0.63243(19) 0.0414(10) Uani 1 1 d . . .
H21B H -0.2843 0.5433 0.5877 0.062 Uiso 1 1 calc R . .
H21C H -0.3690 0.5273 0.6640 0.062 Uiso 1 1 calc R . .
H21A H -0.2483 0.4611 0.6249 0.062 Uiso 1 1 calc R . .
C22 C 0.3592(6) 0.6712(2) 0.6274(2) 0.0442(10) Uani 1 1 d . . .
H22A H 0.3594 0.6623 0.5770 0.066 Uiso 1 1 calc R . .
H22B H 0.4870 0.6599 0.6464 0.066 Uiso 1 1 calc R . .
H22C H 0.3262 0.7257 0.6370 0.066 Uiso 1 1 calc R . .
C23 C 0.9084(7) 0.8205(3) 0.7539(2) 0.0678(15) Uani 1 1 d D . .
H23A H 0.8807 0.8387 0.7060 0.081 Uiso 1 1 calc R A 1
H23B H 0.8580 0.8603 0.7866 0.081 Uiso 1 1 calc R A 1

loop_
_atom_site_aniso_label
_atom_site_aniso_U_11
_atom_site_aniso_U_22
_atom_site_aniso_U_33
_atom_site_aniso_U_23
_atom_site_aniso_U_13
_atom_site_aniso_U_12
Cl1 0.0697(19) 0.0864(17) 0.108(4) -0.0267(19) -0.021(2) 0.0136(14)
Cl1' 0.112(5) 0.073(3) 0.099(6) 0.019(3) -0.057(5) -0.017(3)
Cl2 0.1090(14) 0.0747(9) 0.0954(10) -0.0172(8) 0.0093(10) -0.0064(10)
O1 0.0187(12) 0.0264(11) 0.0299(11) -0.0008(10) -0.0015(10) -0.0019(10)
O2 0.0192(14) 0.0596(17) 0.0398(14) -0.0092(13) 0.0058(11) -0.0086(13)
O3 0.0349(16) 0.0344(13) 0.0392(13) -0.0076(12) 0.0031(12) -0.0025(12)
O4 0.0231(13) 0.0376(13) 0.0225(11) 0.0075(10) -0.0009(10) -0.0040(11)
N1 0.0226(16) 0.0293(14) 0.0241(13) 0.0040(12) 0.0009(12) 0.0002(13)
N2 0.0256(17) 0.0317(15) 0.0244(13) 0.0085(12) 0.0012(12) -0.0023(13)
C1 0.0187(17) 0.0251(16) 0.0277(15) 0.0009(14) -0.0026(14) 0.0008(14)
C2 0.0239(18) 0.0287(16) 0.0161(13) -0.0001(13) -0.0019(13) -0.0011(14)
C3 0.0246(19) 0.0304(17) 0.0253(16) 0.0013(15) -0.0025(14) 0.0021(15)
C4 0.041(2) 0.0249(16) 0.0340(18) -0.0018(16) -0.0029(17) 0.0028(17)
C5 0.043(3) 0.0224(17) 0.0340(19) -0.0002(15) 0.0001(18) -0.0054(16)
C6 0.028(2) 0.0364(19) 0.041(2) 0.0003(17) 0.0012(17) -0.0064(17)
C7 0.0238(19) 0.0257(16) 0.0342(17) 0.0030(15) 0.0012(15) 0.0037(15)
C8 0.0176(17) 0.0249(16) 0.0285(16) 0.0011(14) 0.0013(14) -0.0055(14)
C9 0.032(2) 0.0234(16) 0.0332(17) 0.0004(14) 0.0020(15) 0.0009(15)
C10 0.036(2) 0.0361(19) 0.0334(18) -0.0063(16) 0.0049(16) -0.0062(18)
C11 0.028(2) 0.0301(18) 0.051(2) -0.0101(18) 0.0090(19) -0.0011(17)
C12 0.028(2) 0.0229(17) 0.055(2) 0.0023(17) 0.0000(19) 0.0024(16)
C13 0.027(2) 0.0219(16) 0.0358(18) 0.0027(15) -0.0013(16) -0.0034(14)
C14 0.025(2) 0.0281(17) 0.0401(19) -0.0035(16) -0.0047(16) -0.0024(16)
C15 0.0185(18) 0.0319(17) 0.0300(17) 0.0017(15) 0.0000(14) -0.0048(15)
C16 0.0207(18) 0.0348(18) 0.0221(15) 0.0072(15) -0.0035(14) -0.0046(15)
C17 0.0237(19) 0.0286(16) 0.0221(15) 0.0013(13) 0.0018(14) 0.0041(15)
C18 0.028(2) 0.0269(17) 0.0300(17) -0.0040(15) 0.0009(15) 0.0053(15)
C19 0.034(2) 0.0331(18) 0.0228(16) 0.0030(15) 0.0016(15) 0.0070(17)
C20 0.029(2) 0.0274(17) 0.0295(17) 0.0073(15) 0.0024(15) 0.0054(16)
C21 0.039(2) 0.049(2) 0.0362(19) 0.0017(18) -0.0123(18) -0.003(2)
C22 0.037(2) 0.051(2) 0.045(2) 0.0196(19) 0.002(2) -0.002(2)
C23 0.072(4) 0.076(3) 0.056(3) 0.003(3) 0.002(3) 0.010(3)

loop_
_atom_type_symbol
_atom_type_description
_atom_type_scat_dispersion_real
_atom_type_scat_dispersion_imag
_atom_type_scat_source
C C 0.0033 0.0016 'International Tables Vol C Tables 4.2.6.8 and 6.1.1.4'
H H 0.0000 0.0000 'International Tables Vol C Tables 4.2.6.8 and 6.1.1.4'
N N 0.0061 0.0033 'International Tables Vol C Tables 4.2.6.8 and 6.1.1.4'
O O 0.0106 0.0060 'International Tables Vol C Tables 4.2.6.8 and 6.1.1.4'
Cl Cl 0.1484 0.1585 'International Tables Vol C Tables 4.2.6.8 and 6.1.1.4'

loop_
_geom_angle_atom_site_label_1
_geom_angle_atom_site_label_2
_geom_angle_atom_site_label_3
_geom_angle
C1 O1 C14 116.4(2)
C16 O2 H2 109.5
C17 O4 C15 116.6(3)
C17 N1 C18 115.3(3)
C17 N2 C20 115.6(3)
O1 C1 C8 109.9(3)
O1 C1 C2 105.6(2)
C8 C1 C2 112.0(3)
O1 C1 C15 109.3(3)
C8 C1 C15 111.2(3)
C2 C1 C15 108.7(2)
C7 C2 C3 118.9(3)
C7 C2 C1 121.2(3)
C3 C2 C1 119.9(3)
C4 C3 C2 120.0(3)
C4 C3 H3 120.0
C2 C3 H3 120.0
C5 C4 C3 120.9(3)
C5 C4 H4 119.6
C3 C4 H4 119.6
C4 C5 C6 119.0(3)
C4 C5 H5 120.5
C6 C5 H5 120.5
C7 C6 C5 120.6(4)
C7 C6 H6 119.7
C5 C6 H6 119.7
C6 C7 C2 120.6(3)
C6 C7 H7 119.7
C2 C7 H7 119.7
C13 C8 C9 117.6(3)
C13 C8 C1 124.7(3)
C9 C8 C1 117.7(3)
C10 C9 C8 121.2(3)
C10 C9 H9 119.4
C8 C9 H9 119.4
C9 C10 C11 120.6(3)
C9 C10 H10 119.7
C11 C10 H10 119.7
C12 C11 C10 118.6(3)
C12 C11 H11 120.7
C10 C11 H11 120.7
C13 C12 C11 121.1(3)
C13 C12 H12 119.4
C11 C12 H12 119.4
C12 C13 C8 120.9(3)
C12 C13 H13 119.6
C8 C13 H13 119.6
O1 C14 H14A 109.5
O1 C14 H14B 109.5
H14A C14 H14B 109.5
O1 C14 H14C 109.5
H14A C14 H14C 109.5
H14B C14 H14C 109.5
O4 C15 C16 109.7(3)
O4 C15 C1 104.9(2)
C16 C15 C1 113.7(3)
O4 C15 H15 109.5
C16 C15 H15 109.5
C1 C15 H15 109.5
O3 C16 O2 126.2(3)
O3 C16 C15 123.6(3)
O2 C16 C15 110.1(3)
N2 C17 N1 128.5(3)
N2 C17 O4 119.0(3)
N1 C17 O4 112.5(3)
N1 C18 C19 120.7(3)
N1 C18 C21 116.2(3)
C19 C18 C21 123.1(3)
C20 C19 C18 118.6(3)
C20 C19 H19 120.7
C18 C19 H19 120.7
N2 C20 C19 121.2(3)
N2 C20 C22 115.9(3)
C19 C20 C22 122.8(3)
C18 C21 H21B 109.5
C18 C21 H21C 109.5
H21B C21 H21C 109.5
C18 C21 H21A 109.5
H21B C21 H21A 109.5
H21C C21 H21A 109.5
C20 C22 H22A 109.5
C20 C22 H22B 109.5
H22A C22 H22B 109.5
C20 C22 H22C 109.5
H22A C22 H22C 109.5
H22B C22 H22C 109.5
Cl1' C23 Cl1 34.9(3)
Cl1' C23 Cl2 105.6(3)
Cl1 C23 Cl2 115.5(3)
Cl1' C23 H23A 139.5
Cl1 C23 H23A 108.4
Cl2 C23 H23A 108.4
Cl1' C23 H23B 81.4
Cl1 C23 H23B 108.4
Cl2 C23 H23B 108.4
H23A C23 H23B 107.5

loop_
_geom_bond_atom_site_label_1
_geom_bond_atom_site_label_2
_geom_bond_distance
Cl1 C23 1.756(6)
Cl1' C23 1.673(6)
Cl2 C23 1.762(5)
O1 C1 1.433(4)
O1 C14 1.439(4)
O2 C16 1.327(4)
O2 H2 0.8400
O3 C16 1.199(4)
O4 C17 1.353(3)
O4 C15 1.421(4)
N1 C17 1.329(4)
N1 C18 1.353(4)
N2 C17 1.316(4)
N2 C20 1.345(4)
C1 C8 1.532(4)
C1 C2 1.533(4)
C1 C15 1.568(4)
C2 C7 1.388(5)
C2 C3 1.402(4)
C3 C4 1.383(5)
C3 H3 0.9500
C4 C5 1.383(5)
C4 H4 0.9500
C5 C6 1.391(5)
C5 H5 0.9500
C6 C7 1.379(4)
C6 H6 0.9500
C7 H7 0.9500
C8 C13 1.391(4)
C8 C9 1.404(4)
C9 C10 1.381(5)
C9 H9 0.9500
C10 C11 1.389(5)
C10 H10 0.9500
C11 C12 1.384(5)
C11 H11 0.9500
C12 C13 1.384(5)
C12 H12 0.9500
C13 H13 0.9500
C14 H14A 0.9800
C14 H14B 0.9800
C14 H14C 0.9800
C15 C16 1.546(5)
C15 H15 1.0000
C18 C19 1.381(5)
C18 C21 1.495(5)
C19 C20 1.375(5)
C19 H19 0.9500
C20 C22 1.509(5)
C21 H21B 0.9800
C21 H21C 0.9800
C21 H21A 0.9800
C22 H22A 0.9800
C22 H22B 0.9800
C22 H22C 0.9800
C23 H23A 0.9900
C23 H23B 0.9900

loop_
_geom_hbond_atom_site_label_D
_geom_hbond_atom_site_label_H
_geom_hbond_atom_site_label_A
_geom_hbond_distance_DH
_geom_hbond_distance_HA
_geom_hbond_distance_DA
_geom_hbond_angle_DHA
_geom_hbond_site_symmetry_A
O2 H2 N1 0.84 1.98 2.738(4) 149.0 1_655

loop_
_geom_torsion_atom_site_label_1
_geom_torsion_atom_site_label_2
_geom_torsion_atom_site_label_3
_geom_torsion_atom_site_label_4
_geom_torsion
C14 O1 C1 C8 -51.2(3)
C14 O1 C1 C2 -172.3(2)
C14 O1 C1 C15 71.0(3)
O1 C1 C2 C7 152.6(3)
C8 C1 C2 C7 33.0(4)
C15 C1 C2 C7 -90.3(4)
O1 C1 C2 C3 -30.7(3)
C8 C1 C2 C3 -150.3(3)
C15 C1 C2 C3 86.5(3)
C7 C2 C3 C4 0.1(4)
C1 C2 C3 C4 -176.8(3)
C2 C3 C4 C5 -0.5(5)
C3 C4 C5 C6 0.5(6)
C4 C5 C6 C7 0.0(5)
C5 C6 C7 C2 -0.5(5)
C3 C2 C7 C6 0.4(5)
C1 C2 C7 C6 177.2(3)
O1 C1 C8 C13 127.0(3)
C2 C1 C8 C13 -116.0(3)
C15 C1 C8 C13 5.8(4)
O1 C1 C8 C9 -51.9(4)
C2 C1 C8 C9 65.1(4)
C15 C1 C8 C9 -173.1(3)
C13 C8 C9 C10 -1.5(5)
C1 C8 C9 C10 177.5(3)
C8 C9 C10 C11 1.2(6)
C9 C10 C11 C12 -0.3(6)
C10 C11 C12 C13 -0.2(6)
C11 C12 C13 C8 -0.1(5)
C9 C8 C13 C12 0.9(5)
C1 C8 C13 C12 -178.0(3)
C17 O4 C15 C16 -63.7(3)
C17 O4 C15 C1 173.9(3)
O1 C1 C15 O4 163.9(2)
C8 C1 C15 O4 -74.5(3)
C2 C1 C15 O4 49.2(3)
O1 C1 C15 C16 44.1(4)
C8 C1 C15 C16 165.7(3)
C2 C1 C15 C16 -70.6(3)
O4 C15 C16 O3 -18.8(4)
C1 C15 C16 O3 98.2(4)
O4 C15 C16 O2 157.4(3)
C1 C15 C16 O2 -85.5(3)
C20 N2 C17 N1 -1.9(5)
C20 N2 C17 O4 178.4(3)
C18 N1 C17 N2 2.7(5)
C18 N1 C17 O4 -177.5(3)
C15 O4 C17 N2 -9.0(4)
C15 O4 C17 N1 171.2(3)
C17 N1 C18 C19 -1.0(5)
C17 N1 C18 C21 178.3(3)
N1 C18 C19 C20 -1.3(5)
C21 C18 C19 C20 179.5(3)
C17 N2 C20 C19 -0.8(5)
C17 N2 C20 C22 177.6(3)
C18 C19 C20 N2 2.2(5)
C18 C19 C20 C22 -176.0(3)
